data_2206917
loop_
_publ_author_name
'Dai, Yu-Mei'
'Shen, Hui-Ying'
'Huang, Jin-Feng'

_publ_section_title
;
 Terephthalic acid--1,3-di-4-pyridylpropane (1/1)
;
_journal_issue 10
_journal_name_full 'Acta Crystallographica Section E'
_journal_page_first o3410
_journal_page_last o3411
_journal_paper_doi 10.1107/S160053680502996X
_journal_volume 61
_journal_year 2005
_chemical_formula_iupac 'C13 H14 N2, C8 H6 O4'
_chemical_formula_moiety 'C13 H14 N2, C8 H6 O4'
_chemical_formula_sum 'C21 H20 N2 O4'
_chemical_formula_weight 364.38
_chemical_name_systematic
;
 ?
;
_space_group_IT_number 15
_symmetry_cell_setting monoclinic
_symmetry_space_group_name_Hall '-C 2yc'
_symmetry_space_group_name_H-M 'C 1 2/c 1'
_atom_sites_solution_hydrogens geom
_atom_sites_solution_primary direct
_atom_sites_solution_secondary difmap
_audit_creation_method SHELXL-97
_cell_angle_alpha 90.00
_cell_angle_beta 119.440(3)
_cell_angle_gamma 90.00
_cell_formula_units_Z 4
_cell_length_a 23.270(2)
_cell_length_b 4.7000(2)
_cell_length_c 18.9600(19)
_cell_measurement_reflns_used 1874
_cell_measurement_temperature 293(2)
_cell_measurement_theta_max 27.47
_cell_measurement_theta_min 3.54
_cell_volume 1805.9(3)
_computing_cell_refinement 'SAINT (Siemens, 1994)'
_computing_data_collection 'SMART (Siemens, 1996)'
_computing_data_reduction SAINT
_computing_molecular_graphics SHELXTL
_computing_publication_material SHELXTL
_computing_structure_refinement SHELXTL
_computing_structure_solution 'SHELXTL (Siemens, 1994)'
_diffrn_ambient_temperature 293(2)
_diffrn_measured_fraction_theta_full 0.995
_diffrn_measured_fraction_theta_max 0.995
_diffrn_measurement_device_type 'Bruker SMART CCD area-detector'
_diffrn_measurement_method '\f and \w scans'
_diffrn_radiation_monochromator graphite
_diffrn_radiation_source 'fine-focus sealed tube'
_diffrn_radiation_type MoK\a
_diffrn_radiation_wavelength 0.71073
_diffrn_reflns_av_R_equivalents 0.0195
_diffrn_reflns_av_sigmaI/netI 0.0182
_diffrn_reflns_limit_h_max 30
_diffrn_reflns_limit_h_min -30
_diffrn_reflns_limit_k_max 6
_diffrn_reflns_limit_k_min -5
_diffrn_reflns_limit_l_max 24
_diffrn_reflns_limit_l_min -13
_diffrn_reflns_number 6545
_diffrn_reflns_theta_full 27.47
_diffrn_reflns_theta_max 27.47
_diffrn_reflns_theta_min 3.54
_diffrn_standards_decay_% 0
_diffrn_standards_number 0
_exptl_absorpt_coefficient_mu 0.094
_exptl_absorpt_correction_T_max 0.981
_exptl_absorpt_correction_T_min 0.967
_exptl_absorpt_correction_type multi-scan
_exptl_absorpt_process_details '(SADABS; Sheldrick, 1996)'
_exptl_crystal_colour yellow
_exptl_crystal_density_diffrn 1.340
_exptl_crystal_density_method 'not measured'
_exptl_crystal_description Prism
_exptl_crystal_F_000 768
_exptl_crystal_size_max 0.40
_exptl_crystal_size_mid 0.30
_exptl_crystal_size_min 0.20
_refine_diff_density_max 0.245
_refine_diff_density_min -0.187
_refine_ls_extinction_method none
_refine_ls_goodness_of_fit_ref 1.094
_refine_ls_hydrogen_treatment refall
_refine_ls_matrix_type full
_refine_ls_number_parameters 163
_refine_ls_number_reflns 2063
_refine_ls_number_restraints 0
_refine_ls_restrained_S_all 1.094
_refine_ls_R_factor_gt 0.0427
_refine_ls_shift/su_max 0.001
_refine_ls_shift/su_mean <0.001
_refine_ls_structure_factor_coef Fsqd
_refine_ls_weighting_details 'calc w=1/[\s^2^(Fo^2^)+(0.0672P)^2^+0.7554P] where P=(Fo^2^+2Fc^2^)/3'
_refine_ls_weighting_scheme calc
_refine_ls_wR_factor_gt 0.1137
_refine_ls_wR_factor_ref 0.1196
_reflns_number_gt 1811
_reflns_number_total 2063
_reflns_threshold_expression 'I > 2\s(I)'
_cod_data_source_file ci6652.cif
_cod_data_source_block I
_cod_depositor_comments
;
The following automatic conversions were performed:
'_symmetry_cell_setting' value 'Monoclinic' changed to 'monoclinic'
according to '/home/saulius/struct/CIF-dictionaries/cif_core.dic'
dictionary named 'cif_core.dic' version 2.4.1 from 2010-06-29.

Automatic conversion script
Id: cif_fix_enum 1527 2010-12-29 10:47:43Z saulius 

The following automatic conversions were performed:

'_symmetry_cell_setting' value 'Monoclinic' changed to 'monoclinic'
according to /home/saulius/struct/CIF-dictionaries/cif_core.dic
dictionary named 'cif_core.dic' version 2.4.1 from 2010-06-29.

Automatic conversion script
Id: cif_fix_values 1715 2011-07-08 13:25:40Z adriana 
;
_cod_original_sg_symbol_H-M 'C 2/c'
_cod_database_code 2206917
_cod_database_fobs_code 2206917

loop_
_symmetry_equiv_pos_as_xyz
'x, y, z'
'-x, y, -z+1/2'
'x+1/2, y+1/2, z'
'-x+1/2, y+1/2, -z+1/2'
'-x, -y, -z'
'x, -y, z-1/2'
'-x+1/2, -y+1/2, -z'
'x+1/2, -y+1/2, z-1/2'

loop_
_atom_site_label
_atom_site_fract_x
_atom_site_fract_y
_atom_site_fract_z
_atom_site_U_iso_or_equiv
_atom_site_adp_type
_atom_site_calc_flag
_atom_site_refinement_flags
_atom_site_occupancy
_atom_site_type_symbol
N1 0.14122(5) 0.6456(2) 0.13847(6) 0.0258(3) Uani d . 1 N
O1 0.20846(4) 0.2893(2) 0.10471(5) 0.0295(3) Uani d . 1 O
O2 0.11567(4) 0.1926(2) -0.01050(6) 0.0324(3) Uani d . 1 O
C1 0.18213(6) -0.2281(3) -0.04976(7) 0.0251(3) Uani d . 1 C
H1A 0.1345(7) -0.210(3) -0.0835(9) 0.029(4) Uiso d . 1 H
C2 0.17427(6) 0.1535(3) 0.03589(7) 0.0243(3) Uani d . 1 C
C3 0.28218(6) -0.0783(3) 0.06842(7) 0.0246(3) Uani d . 1 C
H3A 0.3051(7) 0.044(3) 0.1159(9) 0.025(3) Uiso d . 1 H
C4 0.21406(6) -0.0561(3) 0.01844(7) 0.0227(3) Uani d . 1 C
C5 0.17126(6) 0.7636(3) 0.21225(8) 0.0281(3) Uani d . 1 C
H5A 0.2164(8) 0.712(3) 0.2476(9) 0.032(4) Uiso d . 1 H
C6 0.07776(6) 0.7090(3) 0.08891(8) 0.0279(3) Uani d . 1 C
H6A 0.0588(7) 0.616(4) 0.0362(10) 0.033(4) Uiso d . 1 H
C7 0.03551(6) 1.1984(3) 0.21572(9) 0.0286(3) Uani d . 1 C
H7B 0.0658(8) 1.336(3) 0.2573(10) 0.033(4) Uiso d . 1 H
H7A 0.0025(8) 1.312(4) 0.1700(10) 0.036(4) Uiso d . 1 H
C8 0.04234(6) 0.8894(3) 0.11116(8) 0.0286(3) Uani d . 1 C
H8A -0.0030(8) 0.920(3) 0.0748(10) 0.034(4) Uiso d . 1 H
C9 0.13928(6) 0.9469(3) 0.23881(8) 0.0272(3) Uani d . 1 C
H9A 0.1633(7) 1.028(3) 0.2920(10) 0.032(4) Uiso d . 1 H
C10 0.0000 1.0178(4) 0.2500 0.0279(4) Uani d S 1 C
H10A 0.0332(7) 0.892(3) 0.2938(10) 0.033(4) Uiso d . 1 H
C11 0.07317(6) 1.0124(3) 0.18769(8) 0.0243(3) Uani d . 1 C
H1 0.1773(10) 0.431(5) 0.1136(14) 0.075(7) Uiso d . 1 H

loop_
_atom_site_aniso_label
_atom_site_aniso_U_11
_atom_site_aniso_U_22
_atom_site_aniso_U_33
_atom_site_aniso_U_12
_atom_site_aniso_U_13
_atom_site_aniso_U_23
N1 0.0249(5) 0.0298(6) 0.0254(5) -0.0007(4) 0.0145(4) -0.0016(4)
O1 0.0268(5) 0.0357(5) 0.0238(5) 0.0044(4) 0.0106(4) -0.0041(4)
O2 0.0208(4) 0.0395(6) 0.0344(5) 0.0009(4) 0.0116(4) -0.0046(4)
C1 0.0207(5) 0.0304(7) 0.0220(6) 0.0003(5) 0.0088(5) 0.0014(5)
C2 0.0245(6) 0.0263(6) 0.0235(6) -0.0009(5) 0.0130(5) 0.0022(5)
C3 0.0245(6) 0.0269(6) 0.0206(6) -0.0010(5) 0.0097(5) -0.0004(5)
C4 0.0235(6) 0.0245(6) 0.0218(6) -0.0007(5) 0.0124(5) 0.0023(5)
C5 0.0222(6) 0.0355(7) 0.0246(6) 0.0013(5) 0.0101(5) -0.0016(5)
C6 0.0254(6) 0.0343(7) 0.0231(6) -0.0043(5) 0.0113(5) -0.0036(5)
C7 0.0300(6) 0.0264(7) 0.0367(7) 0.0009(5) 0.0220(6) 0.0018(5)
C8 0.0213(6) 0.0356(7) 0.0281(6) 0.0000(5) 0.0114(5) 0.0024(5)
C9 0.0264(6) 0.0322(7) 0.0220(6) -0.0024(5) 0.0112(5) -0.0037(5)
C10 0.0301(9) 0.0250(9) 0.0370(10) 0.000 0.0230(8) 0.000
C11 0.0262(6) 0.0233(6) 0.0289(6) -0.0008(4) 0.0179(5) 0.0029(5)

loop_
_atom_type_symbol
_atom_type_description
_atom_type_scat_dispersion_real
_atom_type_scat_dispersion_imag
_atom_type_scat_source
C C 0.0033 0.0016 'International Tables Vol C Tables 4.2.6.8 and 6.1.1.4'
H H 0.0000 0.0000 'International Tables Vol C Tables 4.2.6.8 and 6.1.1.4'
N N 0.0061 0.0033 'International Tables Vol C Tables 4.2.6.8 and 6.1.1.4'
O O 0.0106 0.0060 'International Tables Vol C Tables 4.2.6.8 and 6.1.1.4'

loop_
_geom_angle_atom_site_label_1
_geom_angle_atom_site_label_2
_geom_angle_atom_site_label_3
_geom_angle_site_symmetry_1
_geom_angle_site_symmetry_3
_geom_angle
C6 N1 C5 . . 118.11(11)
C2 O1 H1 . . 109.6(12)
C4 C1 C3 . 7_545 120.29(11)
C4 C1 H1A . . 118.3(9)
C3 C1 H1A 7_545 . 121.4(9)
O2 C2 O1 . . 124.08(12)
O2 C2 C4 . . 122.25(11)
O1 C2 C4 . . 113.67(10)
C1 C3 C4 7_545 . 119.86(12)
C1 C3 H3A 7_545 . 119.7(8)
C4 C3 H3A . . 120.5(8)
C1 C4 C3 . . 119.85(11)
C1 C4 C2 . . 118.87(11)
C3 C4 C2 . . 121.28(11)
N1 C5 C9 . . 122.67(11)
N1 C5 H5A . . 117.1(9)
C9 C5 H5A . . 120.2(9)
N1 C6 C8 . . 122.63(12)
N1 C6 H6A . . 114.0(9)
C8 C6 H6A . . 123.3(9)
C11 C7 C10 . . 110.85(11)
C11 C7 H7B . . 110.4(9)
C10 C7 H7B . . 110.0(9)
C11 C7 H7A . . 109.9(9)
C10 C7 H7A . . 108.9(9)
H7B C7 H7A . . 106.7(14)
C6 C8 C11 . . 119.58(11)
C6 C8 H8A . . 119.2(10)
C11 C8 H8A . . 121.1(10)
C5 C9 C11 . . 119.49(12)
C5 C9 H9A . . 119.2(9)
C11 C9 H9A . . 121.3(9)
C7 C10 C7 . 2 112.82(15)
C7 C10 H10A . . 108.7(8)
C7 C10 H10A 2 . 109.4(9)
C8 C11 C9 . . 117.52(12)
C8 C11 C7 . . 121.20(11)
C9 C11 C7 . . 121.21(12)

loop_
_geom_bond_atom_site_label_1
_geom_bond_atom_site_label_2
_geom_bond_site_symmetry_2
_geom_bond_distance
_geom_bond_publ_flag
N1 C6 . 1.3373(16) yes
N1 C5 . 1.3385(16) yes
O1 C2 . 1.3123(15) yes
O1 H1 . 1.06(2) ?
O2 C2 . 1.2197(15) yes
C1 C4 . 1.3903(17) ?
C1 C3 7_545 1.3896(18) ?
C1 H1A . 0.974(15) ?
C2 C4 . 1.4963(17) ?
C3 C1 7_545 1.3896(18) ?
C3 C4 . 1.3947(17) ?
C3 H3A . 0.975(15) ?
C5 C9 . 1.3849(18) ?
C5 H5A . 0.959(16) ?
C6 C8 . 1.3850(19) ?
C6 H6A . 0.975(17) ?
C7 C11 . 1.5075(17) ?
C7 C10 . 1.5341(16) ?
C7 H7B . 0.994(16) ?
C7 H7A . 0.987(17) ?
C8 C11 . 1.3897(18) ?
C8 H8A . 0.946(16) ?
C9 C11 . 1.3909(17) ?
C9 H9A . 0.959(16) ?
C10 C7 2 1.5341(16) ?
C10 H10A . 1.002(16) ?

loop_
_geom_hbond_atom_site_label_D
_geom_hbond_atom_site_label_H
_geom_hbond_atom_site_label_A
_geom_hbond_site_symmetry_A
_geom_hbond_distance_DH
_geom_hbond_distance_HA
_geom_hbond_distance_DA
_geom_hbond_angle_DHA
O1 H1 N1 . 1.06(2) 1.53(2) 2.5782(14) 171(2)
C5 H5A O1 4_555 0.96(2) 2.49(2) 3.2162(16) 132.0(10)
C8 H8A O2 5_565 0.95(2) 2.35(2) 3.2268(19) 155.0(10)

loop_
_geom_torsion_atom_site_label_1
_geom_torsion_atom_site_label_2
_geom_torsion_atom_site_label_3
_geom_torsion_atom_site_label_4
_geom_torsion_site_symmetry_1
_geom_torsion_site_symmetry_4
_geom_torsion
C3 C1 C4 C3 7_545 . -0.1(2)
C3 C1 C4 C2 7_545 . 178.92(11)
C1 C3 C4 C1 7_545 . 0.1(2)
C1 C3 C4 C2 7_545 . -178.90(11)
O2 C2 C4 C1 . . -5.18(18)
O1 C2 C4 C1 . . 175.20(11)
O2 C2 C4 C3 . . 173.86(12)
O1 C2 C4 C3 . . -5.77(16)
C6 N1 C5 C9 . . 0.0(2)
C5 N1 C6 C8 . . -0.3(2)
N1 C6 C8 C11 . . 0.3(2)
N1 C5 C9 C11 . . 0.3(2)
C11 C7 C10 C7 . 2 176.37(12)
C6 C8 C11 C9 . . 0.10(19)
C6 C8 C11 C7 . . -176.98(12)
C5 C9 C11 C8 . . -0.36(19)
C5 C9 C11 C7 . . 176.72(12)
C10 C7 C11 C8 . . 84.15(14)
C10 C7 C11 C9 . . -92.82(13)
